data_7241341
loop_
_publ_author_name
'Zhang, Wei-Feng'
'Zhao, Jian-Qiang'
'Sun, Xing-Yu'
'Ma, Yue-Yu'
'Pan, Hong-Mei'
'Jing, Zhihong'
'Lei, Xiao-Wu'
'Yao, Qingxia'

_publ_section_title
;
 Tetrameric Cluster Assembled One-Dimensional Hybrid Lead Halides with
 Broadband Light Emission
;
_journal_name_full CrystEngComm
_journal_paper_doi 10.1039/D0CE01202E
_journal_year 2020
_chemical_formula_moiety C14N4H40Pb3Br10
_chemical_formula_sum 'C14 H40 Br10 N4 Pb3'
_chemical_formula_weight 1685.17
_space_group_IT_number 15
_space_group_name_Hall '-I 2ya'
_space_group_name_H-M_alt 'I 1 2/a 1'
_symmetry_cell_setting monoclinic
_symmetry_space_group_name_H-M 'I 1 2/a 1'
_atom_sites_solution_hydrogens geom
_atom_sites_solution_primary direct
_atom_sites_solution_secondary difmap
_audit_creation_method SHELXL-97
_audit_update_record
;
2020-07-26 deposited with the CCDC.	2020-10-01 downloaded from the CCDC.
;
_cell_angle_alpha 90.00
_cell_angle_beta 91.264(3)
_cell_angle_gamma 90.00
_cell_formula_units_Z 4
_cell_length_a 14.597(4)
_cell_length_b 12.063(3)
_cell_length_c 21.211(7)
_cell_measurement_reflns_used 4536
_cell_measurement_temperature 296(2)
_cell_measurement_theta_max 27.48
_cell_measurement_theta_min 2.31
_cell_volume 3734.0(19)
_computing_cell_refinement 'Bruker SAINT'
_computing_data_collection 'Bruker APEX2'
_computing_data_reduction 'Bruker SAINT'
_computing_molecular_graphics 'Bruker SHELXTL'
_computing_publication_material 'Bruker SHELXTL'
_computing_structure_refinement 'SHELXL-97 (Sheldrick, 2008)'
_computing_structure_solution 'SHELXS-97 (Sheldrick, 2008)'
_diffrn_ambient_temperature 296(2)
_diffrn_measured_fraction_theta_full 0.933
_diffrn_measured_fraction_theta_max 0.963
_diffrn_measurement_device_type 'Bruker APEX-II CCD'
_diffrn_measurement_method 'phi and omega scans'
_diffrn_radiation_monochromator graphite
_diffrn_radiation_source 'fine-focus sealed tube'
_diffrn_radiation_type MoK\a
_diffrn_radiation_wavelength 0.71073
_diffrn_reflns_av_R_equivalents 0.0904
_diffrn_reflns_av_sigmaI/netI 0.0841
_diffrn_reflns_limit_h_max 19
_diffrn_reflns_limit_h_min -19
_diffrn_reflns_limit_k_max 16
_diffrn_reflns_limit_k_min -16
_diffrn_reflns_limit_l_max 27
_diffrn_reflns_limit_l_min -27
_diffrn_reflns_number 21759
_diffrn_reflns_theta_full 28.93
_diffrn_reflns_theta_max 28.93
_diffrn_reflns_theta_min 1.92
_exptl_absorpt_coefficient_mu 24.206
_exptl_absorpt_correction_T_max 0.1957
_exptl_absorpt_correction_T_min 0.1592
_exptl_absorpt_correction_type multi-scan
_exptl_absorpt_process_details 'SADABS; Bruker, 2000'
_exptl_crystal_colour colorless
_exptl_crystal_density_diffrn 2.998
_exptl_crystal_density_method 'not measured'
_exptl_crystal_description block
_exptl_crystal_F_000 2992
_exptl_crystal_size_max 0.12
_exptl_crystal_size_mid 0.12
_exptl_crystal_size_min 0.10
_refine_diff_density_max 3.408
_refine_diff_density_min -3.219
_refine_diff_density_rms 0.340
_refine_ls_extinction_coef 0.00046(3)
_refine_ls_extinction_expression Fc^*^=kFc[1+0.001xFc^2^\l^3^/sin(2\q)]^-1/4^
_refine_ls_extinction_method SHELXL
_refine_ls_goodness_of_fit_ref 1.041
_refine_ls_hydrogen_treatment mixed
_refine_ls_matrix_type full
_refine_ls_number_parameters 142
_refine_ls_number_reflns 4613
_refine_ls_number_restraints 0
_refine_ls_restrained_S_all 1.041
_refine_ls_R_factor_all 0.0822
_refine_ls_R_factor_gt 0.0518
_refine_ls_shift/su_max 0.001
_refine_ls_shift/su_mean 0.000
_refine_ls_structure_factor_coef Fsqd
_refine_ls_weighting_details 'calc w=1/[\s^2^(Fo^2^)+(0.0608P)^2^+5.0965P] where P=(Fo^2^+2Fc^2^)/3'
_refine_ls_weighting_scheme calc
_refine_ls_wR_factor_gt 0.1211
_refine_ls_wR_factor_ref 0.1349
_reflns_number_gt 3278
_reflns_number_total 4613
_reflns_threshold_expression >2sigma(I)
_cod_data_source_file d0ce01202e2.cif
_cod_data_source_block Com_3
_cod_depositor_comments
;
The following automatic conversions were performed:

data item '_exptl_absorpt_correction_type' value 'Multi-scan' was
changed to 'multi-scan' in accordance with the
/home/data/users/saulius/crontab/automatic-downloads/rss-feeds/RSC/lib/dictionaries/cif_core.dic
dictionary named 'cif_core.dic' version 2.4.2 last updated on
2011-04-26.

Automatic conversion script
Id: cif_fix_values 7556 2019-12-06 15:28:31Z antanas 
;
_cod_original_cell_volume 3734.1(18)
_cod_original_sg_symbol_H-M I2/a
_cod_database_code 7241341

loop_
_symmetry_equiv_pos_as_xyz
'x, y, z'
'-x+1/2, y, -z'
'x+1/2, y+1/2, z+1/2'
'-x+1, y+1/2, -z+1/2'
'-x, -y, -z'
'x-1/2, -y, z'
'-x+1/2, -y+1/2, -z+1/2'
'x, -y+1/2, z+1/2'

loop_
_atom_site_label
_atom_site_type_symbol
_atom_site_fract_x
_atom_site_fract_y
_atom_site_fract_z
_atom_site_U_iso_or_equiv
_atom_site_adp_type
_atom_site_occupancy
_atom_site_symmetry_multiplicity
_atom_site_calc_flag
_atom_site_refinement_flags
_atom_site_disorder_assembly
_atom_site_disorder_group
Pb1 Pb 0.2500 0.60119(4) 0.5000 0.02636(16) Uani 1 2 d S . .
Pb2 Pb 0.02916(3) 0.40866(3) 0.601602(17) 0.02860(15) Uani 1 1 d . . .
Br1 Br 0.11263(7) 0.42517(9) 0.46430(5) 0.0343(3) Uani 1 1 d . . .
Br2 Br 0.13577(8) 0.23644(10) 0.66950(6) 0.0512(3) Uani 1 1 d . . .
Br3 Br -0.06871(7) 0.45991(9) 0.71308(5) 0.0371(3) Uani 1 1 d . . .
Br4 Br 0.16392(10) 0.58429(12) 0.62859(6) 0.0577(4) Uani 1 1 d . . .
Br5 Br 0.10519(7) 0.76979(9) 0.46512(5) 0.0392(3) Uani 1 1 d . . .
C7 C 0.4954(8) 0.0408(9) 0.6067(5) 0.042(3) Uani 1 1 d . . .
H7A H 0.5260 0.0810 0.5743 0.063 Uiso 1 1 calc . . .
H7B H 0.4818 -0.0329 0.5921 0.063 Uiso 1 1 calc . . .
H7C H 0.5343 0.0370 0.6437 0.063 Uiso 1 1 calc . . .
C6 C 0.4063(7) 0.0999(7) 0.6225(4) 0.027(2) Uani 1 1 d . . .
C5 C 0.3567(7) 0.0361(8) 0.6749(4) 0.028(2) Uani 1 1 d . . .
H5A H 0.3974 0.0300 0.7115 0.034 Uiso 1 1 calc . . .
H5B H 0.3033 0.0781 0.6873 0.034 Uiso 1 1 calc . . .
C4 C 0.4367(7) 0.2113(9) 0.6519(5) 0.038(3) Uani 1 1 d . . .
H4A H 0.4746 0.1958 0.6890 0.045 Uiso 1 1 calc . . .
H4B H 0.4748 0.2495 0.6219 0.045 Uiso 1 1 calc . . .
C3 C 0.3557(11) -0.1651(10) 0.7014(5) 0.066(4) Uani 1 1 d . . .
H3A H 0.3348 -0.2363 0.6870 0.100 Uiso 1 1 calc . . .
H3B H 0.3296 -0.1491 0.7416 0.100 Uiso 1 1 calc . . .
H3C H 0.4213 -0.1656 0.7056 0.100 Uiso 1 1 calc . . .
C2 C 0.3469(8) 0.1182(9) 0.5629(5) 0.041(3) Uani 1 1 d . . .
H2A H 0.3811 0.1594 0.5326 0.061 Uiso 1 1 calc . . .
H2B H 0.2928 0.1588 0.5734 0.061 Uiso 1 1 calc . . .
H2C H 0.3297 0.0477 0.5452 0.061 Uiso 1 1 calc . . .
C1 C 0.2260(8) -0.0857(10) 0.6416(8) 0.073(5) Uani 1 1 d . . .
H1A H 0.2085 -0.0311 0.6107 0.110 Uiso 1 1 calc . . .
H1B H 0.1935 -0.0725 0.6798 0.110 Uiso 1 1 calc . . .
H1C H 0.2111 -0.1582 0.6259 0.110 Uiso 1 1 calc . . .
N2 N 0.3267(5) -0.0784(7) 0.6549(4) 0.0292(19) Uani 1 1 d . . .
H8 H 0.3552 -0.0938 0.6182 0.035 Uiso 1 1 calc . . .
N1 N 0.3632(7) 0.2861(8) 0.6700(4) 0.046(2) Uani 1 1 d . . .
H9A H 0.3873 0.3478 0.6863 0.070 Uiso 1 1 calc . . .
H9B H 0.3288 0.2532 0.6986 0.070 Uiso 1 1 calc . . .
H9C H 0.3288 0.3029 0.6362 0.070 Uiso 1 1 calc . . .

loop_
_atom_site_aniso_label
_atom_site_aniso_U_11
_atom_site_aniso_U_22
_atom_site_aniso_U_33
_atom_site_aniso_U_23
_atom_site_aniso_U_13
_atom_site_aniso_U_12
Pb1 0.0304(3) 0.0156(3) 0.0332(3) 0.000 0.0039(2) 0.000
Pb2 0.0361(2) 0.0200(2) 0.0298(2) 0.00144(15) 0.00244(16) -0.00108(16)
Br1 0.0472(6) 0.0193(5) 0.0363(6) -0.0067(4) 0.0022(5) -0.0040(4)
Br2 0.0546(7) 0.0417(8) 0.0573(8) 0.0085(6) 0.0014(6) 0.0168(6)
Br3 0.0502(6) 0.0258(6) 0.0357(6) 0.0043(4) 0.0066(5) 0.0068(5)
Br4 0.0729(9) 0.0631(9) 0.0376(7) -0.0138(6) 0.0117(6) -0.0328(7)
Br5 0.0481(6) 0.0215(6) 0.0482(6) 0.0085(5) 0.0083(5) 0.0064(5)
C7 0.044(6) 0.026(6) 0.057(7) 0.008(5) 0.011(5) -0.007(5)
C6 0.036(5) 0.014(5) 0.030(5) 0.005(4) 0.000(4) -0.013(4)
C5 0.044(6) 0.010(5) 0.030(5) -0.003(4) 0.001(4) -0.001(4)
C4 0.046(6) 0.026(6) 0.041(6) 0.012(5) -0.001(5) -0.011(5)
C3 0.143(14) 0.016(6) 0.040(7) -0.001(5) 0.005(8) -0.001(8)
C2 0.059(7) 0.027(6) 0.037(6) 0.003(5) -0.008(5) -0.002(5)
C1 0.032(6) 0.038(8) 0.150(15) -0.028(8) 0.018(8) -0.016(6)
N2 0.028(4) 0.022(5) 0.038(5) -0.002(4) 0.013(4) 0.000(3)
N1 0.075(7) 0.021(5) 0.045(5) -0.005(4) 0.017(5) -0.007(5)

loop_
_atom_type_symbol
_atom_type_description
_atom_type_scat_dispersion_real
_atom_type_scat_dispersion_imag
_atom_type_scat_source
C C 0.0033 0.0016 'International Tables Vol C Tables 4.2.6.8 and 6.1.1.4'
H H 0.0000 0.0000 'International Tables Vol C Tables 4.2.6.8 and 6.1.1.4'
N N 0.0061 0.0033 'International Tables Vol C Tables 4.2.6.8 and 6.1.1.4'
Br Br -0.2901 2.4595 'International Tables Vol C Tables 4.2.6.8 and 6.1.1.4'
Pb Pb -3.3944 10.1111 'International Tables Vol C Tables 4.2.6.8 and 6.1.1.4'

loop_
_geom_angle_atom_site_label_1
_geom_angle_atom_site_label_2
_geom_angle_atom_site_label_3
_geom_angle
_geom_angle_site_symmetry_1
_geom_angle_site_symmetry_3
_geom_angle_publ_flag
Br1 Pb1 Br1 90.12(5) 2_556 . ?
Br1 Pb1 Br5 87.39(4) 2_556 2_556 ?
Br1 Pb1 Br5 177.30(3) . 2_556 ?
Br1 Pb1 Br5 177.30(3) 2_556 . ?
Br1 Pb1 Br5 87.39(4) . . ?
Br5 Pb1 Br5 95.12(5) 2_556 . ?
Br1 Pb1 Br4 90.76(4) 2_556 . ?
Br1 Pb1 Br4 83.79(3) . . ?
Br5 Pb1 Br4 97.28(3) 2_556 . ?
Br5 Pb1 Br4 87.93(4) . . ?
Br1 Pb1 Br4 83.79(3) 2_556 2_556 ?
Br1 Pb1 Br4 90.76(4) . 2_556 ?
Br5 Pb1 Br4 87.93(4) 2_556 2_556 ?
Br5 Pb1 Br4 97.28(3) . 2_556 ?
Br4 Pb1 Br4 172.30(6) . 2_556 ?
Br3 Pb2 Br4 91.58(4) . . ?
Br3 Pb2 Br2 90.94(4) . . ?
Br4 Pb2 Br2 93.95(5) . . ?
Br3 Pb2 Br1 83.97(4) . 5_566 ?
Br4 Pb2 Br1 93.30(4) . 5_566 ?
Br2 Pb2 Br1 171.25(3) . 5_566 ?
Br3 Pb2 Br1 161.94(3) . . ?
Br4 Pb2 Br1 82.26(3) . . ?
Br2 Pb2 Br1 106.36(4) . . ?
Br1 Pb2 Br1 79.48(3) 5_566 . ?
Br3 Pb2 Br5 101.40(4) . 5_566 ?
Br4 Pb2 Br5 165.13(3) . 5_566 ?
Br2 Pb2 Br5 93.06(4) . 5_566 ?
Br1 Pb2 Br5 81.03(3) 5_566 5_566 ?
Br1 Pb2 Br5 83.19(3) . 5_566 ?
Pb1 Br1 Pb2 95.13(4) . 5_566 ?
Pb1 Br1 Pb2 94.60(3) . . ?
Pb2 Br1 Pb2 100.52(3) 5_566 . ?
Pb2 Br4 Pb1 99.32(4) . . ?
Pb1 Br5 Pb2 94.23(4) . 5_566 ?
C6 C7 H7A 109.5 . . ?
C6 C7 H7B 109.5 . . ?
H7A C7 H7B 109.5 . . ?
C6 C7 H7C 109.5 . . ?
H7A C7 H7C 109.5 . . ?
H7B C7 H7C 109.5 . . ?
C7 C6 C2 110.7(9) . . ?
C7 C6 C4 104.9(8) . . ?
C2 C6 C4 111.1(8) . . ?
C7 C6 C5 109.9(8) . . ?
C2 C6 C5 113.6(8) . . ?
C4 C6 C5 106.2(8) . . ?
N2 C5 C6 113.1(7) . . ?
N2 C5 H5A 109.0 . . ?
C6 C5 H5A 109.0 . . ?
N2 C5 H5B 109.0 . . ?
C6 C5 H5B 109.0 . . ?
H5A C5 H5B 107.8 . . ?
N1 C4 C6 116.0(9) . . ?
N1 C4 H4A 108.3 . . ?
C6 C4 H4A 108.3 . . ?
N1 C4 H4B 108.3 . . ?
C6 C4 H4B 108.3 . . ?
H4A C4 H4B 107.4 . . ?
N2 C3 H3A 109.5 . . ?
N2 C3 H3B 109.5 . . ?
H3A C3 H3B 109.5 . . ?
N2 C3 H3C 109.5 . . ?
H3A C3 H3C 109.5 . . ?
H3B C3 H3C 109.5 . . ?
C6 C2 H2A 109.5 . . ?
C6 C2 H2B 109.5 . . ?
H2A C2 H2B 109.5 . . ?
C6 C2 H2C 109.5 . . ?
H2A C2 H2C 109.5 . . ?
H2B C2 H2C 109.5 . . ?
N2 C1 H1A 109.5 . . ?
N2 C1 H1B 109.5 . . ?
H1A C1 H1B 109.5 . . ?
N2 C1 H1C 109.5 . . ?
H1A C1 H1C 109.5 . . ?
H1B C1 H1C 109.5 . . ?
C3 N2 C1 110.3(10) . . ?
C3 N2 C5 112.3(8) . . ?
C1 N2 C5 112.7(8) . . ?
C3 N2 H8 107.1 . . ?
C1 N2 H8 107.1 . . ?
C5 N2 H8 107.1 . . ?
C4 N1 H9A 109.5 . . ?
C4 N1 H9B 109.5 . . ?
H9A N1 H9B 109.5 . . ?
C4 N1 H9C 109.5 . . ?
H9A N1 H9C 109.5 . . ?
H9B N1 H9C 109.5 . . ?

loop_
_geom_bond_atom_site_label_1
_geom_bond_atom_site_label_2
_geom_bond_distance
_geom_bond_site_symmetry_2
_geom_bond_publ_flag
Pb1 Br1 3.0060(12) 2_556 ?
Pb1 Br1 3.0060(12) . ?
Pb1 Br5 3.0139(12) 2_556 ?
Pb1 Br5 3.0139(12) . ?
Pb1 Br4 3.0350(15) . ?
Pb1 Br4 3.0350(15) 2_556 ?
Pb2 Br3 2.8570(13) . ?
Pb2 Br4 2.9388(13) . ?
Pb2 Br2 2.9518(13) . ?
Pb2 Br1 3.1825(13) 5_566 ?
Pb2 Br1 3.1878(15) . ?
Pb2 Br5 3.2189(13) 5_566 ?
Br1 Pb2 3.1825(13) 5_566 ?
Br5 Pb2 3.2188(13) 5_566 ?
C7 C6 1.527(15) . ?
C7 H7A 0.9600 . ?
C7 H7B 0.9600 . ?
C7 H7C 0.9600 . ?
C6 C2 1.534(13) . ?
C6 C4 1.542(13) . ?
C6 C5 1.545(13) . ?
C5 N2 1.507(12) . ?
C5 H5A 0.9700 . ?
C5 H5B 0.9700 . ?
C4 N1 1.460(14) . ?
C4 H4A 0.9700 . ?
C4 H4B 0.9700 . ?
C3 N2 1.493(14) . ?
C3 H3A 0.9600 . ?
C3 H3B 0.9600 . ?
C3 H3C 0.9600 . ?
C2 H2A 0.9600 . ?
C2 H2B 0.9600 . ?
C2 H2C 0.9600 . ?
C1 N2 1.493(14) . ?
C1 H1A 0.9600 . ?
C1 H1B 0.9600 . ?
C1 H1C 0.9600 . ?
N2 H8 0.9100 . ?
N1 H9A 0.8900 . ?
N1 H9B 0.8900 . ?
N1 H9C 0.8900 . ?
